data_4124224
loop_
_publ_author_name
'Pinkowicz, Dawid'
'Rams, Micha\/l'
'Mi\<sek, Martin'
'Kamenev, Konstantin V.'
'Tomkowiak, Hanna'
'Katrusiak, Andrzej'
'Sieklucka, Barbara'

_publ_section_title
;
 Enforcing Multifunctionality: A Pressure-Induced Spin-Crossover
 Photomagnet.
;
_journal_issue 27
_journal_name_full 'Journal of the American Chemical Society'
_journal_page_first 8795
_journal_page_last 8802
_journal_paper_doi 10.1021/jacs.5b04303
_journal_volume 137
_journal_year 2015
_chemical_formula_moiety 'C32 H32 Fe2 N24 Nb,4(H2 O)'
_chemical_formula_sum 'C32 H40 Fe2 N24 Nb O4'
_chemical_formula_weight 1029.49
_chemical_name_systematic
; 
 ? 
;
_space_group_IT_number 88
_symmetry_cell_setting tetragonal
_symmetry_space_group_name_Hall '-I 4ad'
_symmetry_space_group_name_H-M 'I 41/a :2'
_atom_sites_solution_hydrogens geom
_atom_sites_solution_primary direct
_atom_sites_solution_secondary difmap
_audit_creation_method SHELXL-97
_cell_angle_alpha 90.00
_cell_angle_beta 90.00
_cell_angle_gamma 90.00
_cell_formula_units_Z 4
_cell_length_a 21.116(3)
_cell_length_b 21.116(3)
_cell_length_c 9.50(3)
_cell_measurement_pressure 890000
_cell_measurement_temperature 296(2)
_cell_measurement_theta_max 27.44
_cell_measurement_theta_min 4.09
_cell_volume 4236(13)
_computing_cell_refinement 'CrysAlis (Oxford Diffraction, 2002)'
_computing_data_collection 'CrysAlis (Oxford Diffraction, 2002)'
_computing_data_reduction 'CrysAlis (Oxford Diffraction, 2002)'
_computing_molecular_graphics
;
Mercury
;
_computing_publication_material 'SHELXL-97 (Sheldrick, 1997)'
_computing_structure_refinement 'SHELXL-97 (Sheldrick, 1997)'
_computing_structure_solution 'SHELXS-97 (Sheldrick, 1997)'
_diffrn_ambient_temperature 296(2)
_diffrn_measured_fraction_theta_full 0.275
_diffrn_measured_fraction_theta_max 0.275
_diffrn_measurement_device_type 'Kuma KM4CCD \k geometry'
_diffrn_measurement_method
;
HP omega scans - for more details see:
A. Budzianowski, A. Katrusiak in High-Pressure Crystallography
(Eds.: A. Katrusiak, P. F. McMillan),
Dordrecht: Kluwer Acad. Publ., 2004 pp.157-168
;
_diffrn_radiation_monochromator graphite
_diffrn_radiation_source 'fine-focus sealed tube'
_diffrn_radiation_type MoK\a
_diffrn_radiation_wavelength 0.71073
_diffrn_reflns_av_R_equivalents 0.2315
_diffrn_reflns_av_sigmaI/netI 0.1348
_diffrn_reflns_limit_h_max 26
_diffrn_reflns_limit_h_min -27
_diffrn_reflns_limit_k_max 27
_diffrn_reflns_limit_k_min -26
_diffrn_reflns_limit_l_max 2
_diffrn_reflns_limit_l_min -3
_diffrn_reflns_number 7855
_diffrn_reflns_theta_full 27.44
_diffrn_reflns_theta_max 27.44
_diffrn_reflns_theta_min 4.09
_exptl_absorpt_coefficient_mu 1.010
_exptl_absorpt_correction_T_max 0.817
_exptl_absorpt_correction_T_min 0.677
_exptl_absorpt_correction_type numerical
_exptl_absorpt_process_details
;   
Xcalibur CCD System, CrysAlisPro Software System, version 171.37.31;
 Oxford Diffraction Poland, 2014  
;
_exptl_crystal_colour blue
_exptl_crystal_density_diffrn 1.614
_exptl_crystal_density_method 'not measured'
_exptl_crystal_description prism
_exptl_crystal_F_000 2100
_exptl_crystal_size_max 0.55
_exptl_crystal_size_mid 0.33
_exptl_crystal_size_min 0.20
_refine_diff_density_max 0.389
_refine_diff_density_min -0.336
_refine_diff_density_rms 0.083
_refine_ls_extinction_method none
_refine_ls_goodness_of_fit_ref 1.198
_refine_ls_hydrogen_treatment mixed
_refine_ls_matrix_type full
_refine_ls_number_parameters 150
_refine_ls_number_reflns 666
_refine_ls_number_restraints 107
_refine_ls_restrained_S_all 1.124
_refine_ls_R_factor_all 0.1663
_refine_ls_R_factor_gt 0.0816
_refine_ls_shift/su_max 0.000
_refine_ls_shift/su_mean 0.000
_refine_ls_structure_factor_coef Fsqd
_refine_ls_weighting_details 'calc w=1/[\s^2^(Fo^2^)+(0.1000P)^2^+2.0000P] where P=(Fo^2^+2Fc^2^)/3'
_refine_ls_weighting_scheme calc
_refine_ls_wR_factor_gt 0.1891
_refine_ls_wR_factor_ref 0.2340
_reflns_number_gt 336
_reflns_number_total 666
_reflns_threshold_expression >2sigma(I)
_cod_data_source_file ja5b04303_si_004.cif
_cod_data_source_block 0.89_GPa
_cod_original_cell_volume 4237(12)
_cod_original_sg_symbol_H-M I41/a
_cod_database_code 4124224

loop_
_symmetry_equiv_pos_as_xyz
'x, y, z'
'-x+1/2, -y, z+1/2'
'-y+3/4, x+1/4, z+1/4'
'y+3/4, -x+3/4, z+3/4'
'x+1/2, y+1/2, z+1/2'
'-x+1, -y+1/2, z+1'
'-y+5/4, x+3/4, z+3/4'
'y+5/4, -x+5/4, z+5/4'
'-x, -y, -z'
'x-1/2, y, -z-1/2'
'y-3/4, -x-1/4, -z-1/4'
'-y-3/4, x-3/4, -z-3/4'
'-x+1/2, -y+1/2, -z+1/2'
'x, y+1/2, -z'
'y-1/4, -x+1/4, -z+1/4'
'-y-1/4, x-1/4, -z-1/4'

loop_
_atom_site_label
_atom_site_type_symbol
_atom_site_fract_x
_atom_site_fract_y
_atom_site_fract_z
_atom_site_U_iso_or_equiv
_atom_site_adp_type
_atom_site_occupancy
_atom_site_symmetry_multiplicity
_atom_site_calc_flag
_atom_site_refinement_flags
Nb Nb 0.5000 0.7500 0.6250 0.057(4) Uani 1 4 d SU
Fe Fe 0.2500 0.7500 0.7500 0.063(4) Uani 1 2 d SU
C1 C 0.4017(8) 0.7651(6) 0.708(5) 0.070(6) Uani 1 1 d U
N1 N 0.3479(5) 0.7703(5) 0.720(4) 0.061(5) Uani 1 1 d U
C2 C 0.5625(8) 0.7399(7) 0.419(5) 0.058(7) Uani 1 1 d U
N2 N 0.5910(7) 0.7323(7) 0.333(5) 0.084(7) Uani 1 1 d U
N11 N 0.2302(6) 0.8345(5) 0.861(4) 0.060(5) Uani 1 1 d U
N12 N 0.2690(6) 0.8607(6) 0.959(4) 0.069(6) Uani 1 1 d U
H12 H 0.3040 0.8435 0.9848 0.083 Uiso 1 1 calc R
C13 C 0.2477(8) 0.9167(8) 1.012(5) 0.084(7) Uani 1 1 d U
H13 H 0.2673 0.9415 1.0796 0.101 Uiso 1 1 calc R
C14 C 0.1920(7) 0.9290(8) 0.945(5) 0.077(6) Uani 1 1 d U
H14 H 0.1660 0.9644 0.9520 0.092 Uiso 1 1 calc R
C15 C 0.1842(7) 0.8756(7) 0.866(5) 0.072(6) Uani 1 1 d U
H15 H 0.1469 0.8687 0.8157 0.087 Uiso 1 1 calc R
N21 N 0.2369(6) 0.7955(6) 0.548(5) 0.070(6) Uani 1 1 d U
N22 N 0.2836(7) 0.7966(7) 0.441(5) 0.075(6) Uani 1 1 d U
H22 H 0.3204 0.7801 0.4531 0.090 Uiso 1 1 calc R
C23 C 0.2680(10) 0.8239(9) 0.323(7) 0.094(9) Uani 1 1 d U
H23 H 0.2951 0.8324 0.2477 0.113 Uiso 1 1 calc R
C24 C 0.2071(10) 0.8372(10) 0.328(7) 0.093(9) Uani 1 1 d U
H24 H 0.1811 0.8512 0.2552 0.112 Uiso 1 1 calc R
C25 C 0.1896(9) 0.8246(9) 0.477(7) 0.076(7) Uani 1 1 d U
H25 H 0.1508 0.8355 0.5167 0.092 Uiso 1 1 calc R
O1 O 0.3818(5) 0.8083(6) 1.057(4) 0.085(6) Uani 1 1 d DU
H1A H 0.393(9) 0.782(7) 1.132(10) 0.102 Uiso 1 1 d D
H1B H 0.407(5) 0.807(9) 0.978(8) 0.102 Uiso 1 1 d D

loop_
_atom_site_aniso_label
_atom_site_aniso_U_11
_atom_site_aniso_U_22
_atom_site_aniso_U_33
_atom_site_aniso_U_23
_atom_site_aniso_U_13
_atom_site_aniso_U_12
Nb 0.0509(11) 0.0509(11) 0.068(11) 0.000 0.000 0.000
Fe 0.0513(17) 0.065(2) 0.073(11) 0.010(4) 0.005(3) 0.0014(12)
C1 0.077(7) 0.062(7) 0.069(13) 0.002(9) -0.001(9) -0.012(6)
N1 0.059(6) 0.066(6) 0.058(13) -0.002(8) 0.010(8) 0.004(5)
C2 0.058(8) 0.056(7) 0.061(14) 0.008(9) 0.008(10) 0.012(6)
N2 0.076(8) 0.092(8) 0.084(14) -0.002(9) 0.002(10) 0.005(7)
N11 0.060(6) 0.061(6) 0.059(13) 0.001(9) -0.009(9) 0.000(5)
N12 0.062(6) 0.075(7) 0.071(13) 0.001(9) -0.003(9) 0.009(5)
C13 0.085(8) 0.082(8) 0.086(14) -0.009(9) -0.002(10) -0.003(7)
C14 0.077(8) 0.075(8) 0.079(13) 0.000(9) -0.002(9) 0.008(6)
C15 0.064(7) 0.081(8) 0.072(13) -0.001(9) -0.007(9) -0.003(6)
N21 0.067(7) 0.073(7) 0.071(13) 0.015(9) 0.000(9) -0.003(6)
N22 0.066(7) 0.084(8) 0.075(13) 0.000(9) 0.010(9) 0.009(6)
C23 0.088(10) 0.100(10) 0.094(15) 0.004(10) 0.008(10) 0.003(8)
C24 0.083(10) 0.103(10) 0.094(15) 0.009(10) -0.008(10) 0.002(7)
C25 0.063(8) 0.090(9) 0.076(14) 0.002(10) -0.001(10) 0.019(7)
O1 0.084(6) 0.083(6) 0.087(13) 0.000(8) 0.000(8) 0.009(5)

loop_
_atom_type_symbol
_atom_type_description
_atom_type_scat_dispersion_real
_atom_type_scat_dispersion_imag
_atom_type_scat_source
C C 0.0033 0.0016 'International Tables Vol C Tables 4.2.6.8 and 6.1.1.4'
H H 0.0000 0.0000 'International Tables Vol C Tables 4.2.6.8 and 6.1.1.4'
N N 0.0061 0.0033 'International Tables Vol C Tables 4.2.6.8 and 6.1.1.4'
O O 0.0106 0.0060 'International Tables Vol C Tables 4.2.6.8 and 6.1.1.4'
Fe Fe 0.3463 0.8444 'International Tables Vol C Tables 4.2.6.8 and 6.1.1.4'
Nb Nb -2.0727 0.6215 'International Tables Vol C Tables 4.2.6.8 and 6.1.1.4'

loop_
_geom_angle_atom_site_label_1
_geom_angle_atom_site_label_2
_geom_angle_atom_site_label_3
_geom_angle
_geom_angle_site_symmetry_1
_geom_angle_site_symmetry_3
C1 Nb C1 97.0(8) 12_767 6_564
C1 Nb C1 97.0(8) 12_767 .
C1 Nb C1 139(2) 6_564 .
C1 Nb C1 139(2) 12_767 15_566
C1 Nb C1 97.0(8) 6_564 15_566
C1 Nb C1 97.0(8) . 15_566
C1 Nb C2 144.9(15) 12_767 12_767
C1 Nb C2 73.0(11) 6_564 12_767
C1 Nb C2 73.4(11) . 12_767
C1 Nb C2 76.1(14) 15_566 12_767
C1 Nb C2 76.1(14) 12_767 15_566
C1 Nb C2 73.4(11) 6_564 15_566
C1 Nb C2 73.0(11) . 15_566
C1 Nb C2 144.9(15) 15_566 15_566
C2 Nb C2 68.7(16) 12_767 15_566
C1 Nb C2 73.0(11) 12_767 .
C1 Nb C2 76.1(15) 6_564 .
C1 Nb C2 144.9(15) . .
C1 Nb C2 73.4(11) 15_566 .
C2 Nb C2 133.0(10) 12_767 .
C2 Nb C2 133.0(10) 15_566 .
C1 Nb C2 73.4(11) 12_767 6_564
C1 Nb C2 144.9(15) 6_564 6_564
C1 Nb C2 76.1(15) . 6_564
C1 Nb C2 73.0(11) 15_566 6_564
C2 Nb C2 133.0(10) 12_767 6_564
C2 Nb C2 133.0(10) 15_566 6_564
C2 Nb C2 68.7(16) . 6_564
N11 Fe N11 180.0(18) 13_566 .
N11 Fe N1 84.9(6) 13_566 .
N11 Fe N1 95.1(7) . .
N11 Fe N1 95.1(7) 13_566 13_566
N11 Fe N1 84.9(6) . 13_566
N1 Fe N1 180.0(6) . 13_566
N11 Fe N21 92.5(12) 13_566 13_566
N11 Fe N21 87.5(12) . 13_566
N1 Fe N21 94.8(10) . 13_566
N1 Fe N21 85.2(10) 13_566 13_566
N11 Fe N21 87.5(12) 13_566 .
N11 Fe N21 92.5(12) . .
N1 Fe N21 85.2(10) . .
N1 Fe N21 94.8(10) 13_566 .
N21 Fe N21 180.000(2) 13_566 .
N1 C1 Nb 165(4) . .
C1 N1 Fe 162.7(11) . .
N2 C2 Nb 176(3) . .
C15 N11 N12 99(2) . .
C15 N11 Fe 136(2) . .
N12 N11 Fe 124.5(10) . .
N11 N12 C13 114.0(18) . .
C14 C13 N12 106(3) . .
C13 C14 C15 101.7(18) . .
N11 C15 C14 118(2) . .
C25 N21 N22 99(3) . .
C25 N21 Fe 138(3) . .
N22 N21 Fe 123.7(16) . .
C23 N22 N21 117(2) . .
N22 C23 C24 108(5) . .
C23 C24 C25 104(5) . .
N21 C25 C24 112(3) . .

loop_
_geom_bond_atom_site_label_1
_geom_bond_atom_site_label_2
_geom_bond_distance
_geom_bond_site_symmetry_2
Nb C1 2.24(2) 12_767
Nb C1 2.24(2) 6_564
Nb C1 2.24(2) .
Nb C1 2.24(2) 15_566
Nb C2 2.37(4) 12_767
Nb C2 2.37(4) 15_566
Nb C2 2.37(4) .
Nb C2 2.37(4) 6_564
Fe N11 2.12(2) 13_566
Fe N11 2.12(2) .
Fe N1 2.130(13) .
Fe N1 2.130(13) 13_566
Fe N21 2.16(4) 13_566
Fe N21 2.16(4) .
C1 N1 1.147(18) .
C2 N2 1.03(6) .
N11 C15 1.303(17) .
N11 N12 1.35(4) .
N12 C13 1.36(3) .
C13 C14 1.36(4) .
C14 C15 1.37(4) .
N21 C25 1.35(4) .
N21 N22 1.42(4) .
N22 C23 1.30(7) .
C23 C24 1.32(2) .
C24 C25 1.49(9) .
